data_4072734
loop_
_publ_author_name
'\'Alvarez, Eleuterio'
'Paneque, Margarita'
'Petronilho, Ana G.'
'Poveda, Manuel L.'
'Santos, Laura L.'
'Carmona, Ernesto'
'Mereiter, Kurt'

_publ_section_title
;
 Activation of Aliphatic Ethers by TpMe2Ir Compounds:&#x00A0; Multiple
 C&#x2212;H Bond Activation and C&#x2212;C Bond Formation
;
_journal_issue 5
_journal_name_full Organometallics
_journal_page_first 1231
_journal_paper_doi 10.1021/om0609822
_journal_volume 26
_journal_year 2007
_chemical_formula_moiety 'C22 H27 B Cl Ir N6 O, C4 H10 O'
_chemical_formula_sum 'C26 H37 B Cl Ir N6 O2'
_chemical_formula_weight 704.08
_chemical_name_common 'compound 8-Cl.Et2O'
_chemical_name_systematic
; 
 ? 
;
_space_group_IT_number 2
_symmetry_cell_setting triclinic
_symmetry_space_group_name_Hall '-P 1'
_symmetry_space_group_name_H-M 'P -1'
_atom_sites_solution_hydrogens geom
_atom_sites_solution_primary direct
_atom_sites_solution_secondary difmap
_audit_creation_method SHELXL-97
_cell_angle_alpha 109.124(3)
_cell_angle_beta 99.710(3)
_cell_angle_gamma 102.222(3)
_cell_formula_units_Z 2
_cell_length_a 11.2973(19)
_cell_length_b 11.654(2)
_cell_length_c 12.137(2)
_cell_measurement_reflns_used 1014
_cell_measurement_temperature 123(2)
_cell_measurement_theta_max 30.0
_cell_measurement_theta_min 3.0
_cell_volume 1425.7(4)
_computing_cell_refinement 'Bruker SAINT'
_computing_data_collection 'Bruker SMART'
_computing_data_reduction 'Bruker SAINT, SADABS, XPREP'
_computing_molecular_graphics 'Bruker SHELXTL'
_computing_publication_material 'Bruker SHELXTL'
_computing_structure_refinement 'SHELXL-97 (Sheldrick, 1997)'
_computing_structure_solution 'SHELXS-97 (Sheldrick, 1997)'
_diffrn_ambient_temperature 123(2)
_diffrn_measured_fraction_theta_full 0.986
_diffrn_measured_fraction_theta_max 0.986
_diffrn_measurement_device_type 'Bruker Smart APEX CCD 3-axis system'
_diffrn_measurement_method '\w rotations with narrow scan frames'
_diffrn_radiation_monochromator graphite
_diffrn_radiation_source 'fine-focus sealed tube'
_diffrn_radiation_type MoK\a
_diffrn_radiation_wavelength 0.71073
_diffrn_reflns_av_R_equivalents 0.0426
_diffrn_reflns_av_sigmaI/netI 0.0449
_diffrn_reflns_limit_h_max 15
_diffrn_reflns_limit_h_min -15
_diffrn_reflns_limit_k_max 15
_diffrn_reflns_limit_k_min -16
_diffrn_reflns_limit_l_max 17
_diffrn_reflns_limit_l_min -17
_diffrn_reflns_number 26323
_diffrn_reflns_theta_full 30.00
_diffrn_reflns_theta_max 30.00
_diffrn_reflns_theta_min 1.84
_diffrn_standards_decay_% 0
_exptl_absorpt_coefficient_mu 4.810
_exptl_absorpt_correction_T_max 0.91
_exptl_absorpt_correction_T_min 0.52
_exptl_absorpt_correction_type multi-scan
_exptl_absorpt_process_details 'program SADABS'
_exptl_crystal_colour red
_exptl_crystal_density_diffrn 1.640
_exptl_crystal_density_method 'not measured'
_exptl_crystal_description plate
_exptl_crystal_F_000 700
_exptl_crystal_size_max 0.35
_exptl_crystal_size_mid 0.20
_exptl_crystal_size_min 0.02
_refine_diff_density_max 1.646
_refine_diff_density_min -1.064
_refine_diff_density_rms 0.119
_refine_ls_extinction_method none
_refine_ls_goodness_of_fit_ref 1.020
_refine_ls_hydrogen_treatment constr
_refine_ls_matrix_type full
_refine_ls_number_parameters 340
_refine_ls_number_reflns 8211
_refine_ls_number_restraints 0
_refine_ls_restrained_S_all 1.020
_refine_ls_R_factor_all 0.0345
_refine_ls_R_factor_gt 0.0243
_refine_ls_shift/su_max 0.002
_refine_ls_shift/su_mean 0.000
_refine_ls_structure_factor_coef Fsqd
_refine_ls_weighting_details 'calc w=1/[\s^2^(Fo^2^)+(0.0175P)^2^+0.3658P] where P=(Fo^2^+2Fc^2^)/3'
_refine_ls_weighting_scheme calc
_refine_ls_wR_factor_gt 0.0494
_refine_ls_wR_factor_ref 0.0525
_reflns_number_gt 7117
_reflns_number_total 8211
_reflns_threshold_expression >2sigma(I)
_cod_data_source_file om0609822si20061024_121957.cif
_cod_data_source_block 8-Cl-721
_cod_depositor_comments
;
The following automatic conversions were performed:

'_symmetry_cell_setting' value 'Triclinic' changed to 'triclinic'
according to /home/saulius/struct/CIF-dictionaries/cif_core.dic
dictionary named 'cif_core.dic' version 2.4.1 from 2010-06-29.

Automatic conversion script
Id: cif_fix_values 1715 2011-07-08 13:25:40Z adriana 
;
_cod_original_sg_symbol_H-M P-1
_cod_database_code 4072734

loop_
_symmetry_equiv_pos_as_xyz
'x, y, z'
'-x, -y, -z'

loop_
_atom_site_label
_atom_site_type_symbol
_atom_site_fract_x
_atom_site_fract_y
_atom_site_fract_z
_atom_site_U_iso_or_equiv
_atom_site_adp_type
_atom_site_occupancy
_atom_site_symmetry_multiplicity
_atom_site_calc_flag
_atom_site_refinement_flags
Ir Ir 0.149267(9) 0.340304(10) 0.202015(9) 0.01551(3) Uani 1 1 d .
Cl Cl 0.26670(6) 0.20449(6) 0.12030(6) 0.02043(12) Uani 1 1 d .
O1 O 0.02029(17) 0.17728(17) 0.18931(16) 0.0195(4) Uani 1 1 d .
N1 N 0.2504(2) 0.3741(2) 0.38206(19) 0.0195(4) Uani 1 1 d .
N2 N 0.3003(2) 0.4974(2) 0.45921(19) 0.0192(4) Uani 1 1 d .
N3 N 0.2769(2) 0.4958(2) 0.20857(19) 0.0184(4) Uani 1 1 d .
N4 N 0.3094(2) 0.6038(2) 0.31102(19) 0.0189(4) Uani 1 1 d .
N5 N 0.0496(2) 0.4583(2) 0.28248(19) 0.0174(4) Uani 1 1 d .
N6 N 0.1169(2) 0.5639(2) 0.38334(19) 0.0190(4) Uani 1 1 d .
B B 0.2609(3) 0.6001(3) 0.4213(3) 0.0199(6) Uani 1 1 d .
H0B H 0.2954 0.6845 0.4894 0.024 Uiso 1 1 calc R
C1 C 0.2877(2) 0.3029(3) 0.4399(2) 0.0205(5) Uani 1 1 d .
C2 C 0.3625(2) 0.3817(3) 0.5549(2) 0.0231(6) Uani 1 1 d .
H2 H 0.4012 0.3559 0.6148 0.028 Uiso 1 1 calc R
C3 C 0.3695(2) 0.5042(3) 0.5650(2) 0.0215(5) Uani 1 1 d .
C4 C 0.2510(3) 0.1615(3) 0.3832(3) 0.0264(6) Uani 1 1 d .
H4A H 0.1650 0.1301 0.3319 0.040 Uiso 1 1 calc R
H4B H 0.2557 0.1264 0.4464 0.040 Uiso 1 1 calc R
H4C H 0.3081 0.1352 0.3340 0.040 Uiso 1 1 calc R
C5 C 0.4370(3) 0.6256(3) 0.6675(2) 0.0276(6) Uani 1 1 d .
H5A H 0.3774 0.6729 0.6914 0.041 Uiso 1 1 calc R
H5B H 0.5009 0.6759 0.6430 0.041 Uiso 1 1 calc R
H5C H 0.4775 0.6081 0.7359 0.041 Uiso 1 1 calc R
C6 C 0.3418(2) 0.5226(3) 0.1321(2) 0.0197(5) Uani 1 1 d .
C7 C 0.4145(3) 0.6490(3) 0.1861(2) 0.0225(6) Uani 1 1 d .
H7 H 0.4689 0.6933 0.1523 0.027 Uiso 1 1 calc R
C8 C 0.3921(2) 0.6973(3) 0.2980(2) 0.0191(5) Uani 1 1 d .
C9 C 0.3377(3) 0.4290(3) 0.0122(2) 0.0258(6) Uani 1 1 d .
H9A H 0.2615 0.3579 -0.0148 0.039 Uiso 1 1 calc R
H9B H 0.4114 0.3976 0.0192 0.039 Uiso 1 1 calc R
H9C H 0.3375 0.4701 -0.0465 0.039 Uiso 1 1 calc R
C10 C 0.4478(3) 0.8267(3) 0.3952(3) 0.0264(6) Uani 1 1 d .
H10A H 0.4862 0.8191 0.4702 0.040 Uiso 1 1 calc R
H10B H 0.3818 0.8684 0.4081 0.040 Uiso 1 1 calc R
H10C H 0.5118 0.8770 0.3708 0.040 Uiso 1 1 calc R
C11 C -0.0711(2) 0.4557(3) 0.2669(2) 0.0208(5) Uani 1 1 d .
C12 C -0.0818(3) 0.5586(3) 0.3590(3) 0.0244(6) Uani 1 1 d .
H12 H -0.1570 0.5792 0.3703 0.029 Uiso 1 1 calc R
C13 C 0.0376(3) 0.6249(3) 0.4305(2) 0.0226(6) Uani 1 1 d .
C14 C -0.1761(3) 0.3583(3) 0.1652(3) 0.0268(6) Uani 1 1 d .
H14A H -0.1836 0.2749 0.1703 0.040 Uiso 1 1 calc R
H14B H -0.1588 0.3559 0.0882 0.040 Uiso 1 1 calc R
H14C H -0.2546 0.3802 0.1706 0.040 Uiso 1 1 calc R
C15 C 0.0792(3) 0.7430(3) 0.5408(3) 0.0322(7) Uani 1 1 d .
H15A H 0.1344 0.8105 0.5262 0.048 Uiso 1 1 calc R
H15B H 0.1248 0.7275 0.6082 0.048 Uiso 1 1 calc R
H15C H 0.0059 0.7688 0.5608 0.048 Uiso 1 1 calc R
C16 C -0.0468(2) 0.1159(3) 0.0842(2) 0.0206(5) Uani 1 1 d .
H16 H -0.1000 0.0331 0.0639 0.025 Uiso 1 1 calc R
C17 C -0.0437(2) 0.1700(3) -0.0057(2) 0.0196(5) Uani 1 1 d .
C18 C 0.0420(2) 0.2926(2) 0.0359(2) 0.0171(5) Uani 1 1 d .
C19 C 0.0318(3) 0.3581(3) -0.0411(2) 0.0213(5) Uani 1 1 d .
H19 H 0.0861 0.4412 -0.0172 0.026 Uiso 1 1 calc R
C20 C -0.0565(3) 0.3041(3) -0.1525(3) 0.0263(6) Uani 1 1 d .
H20 H -0.0617 0.3514 -0.2027 0.032 Uiso 1 1 calc R
C21 C -0.1370(3) 0.1825(3) -0.1916(3) 0.0288(7) Uani 1 1 d .
H21 H -0.1957 0.1468 -0.2685 0.035 Uiso 1 1 calc R
C22 C -0.1312(3) 0.1137(3) -0.1182(3) 0.0245(6) Uani 1 1 d .
H22 H -0.1854 0.0303 -0.1435 0.029 Uiso 1 1 calc R
O2 O 0.6744(3) 0.9357(3) 0.2468(3) 0.0496(7) Uani 1 1 d .
C23 C 0.6299(4) 0.9951(4) 0.1716(4) 0.0544(10) Uani 1 1 d .
H23A H 0.6244 0.9443 0.0867 0.065 Uiso 1 1 calc R
H23B H 0.6888 1.0800 0.1941 0.065 Uiso 1 1 calc R
C24 C 0.5038(5) 1.0078(5) 0.1838(5) 0.0740(15) Uani 1 1 d .
H24A H 0.4770 1.0568 0.1375 0.111 Uiso 1 1 calc R
H24B H 0.5080 1.0516 0.2691 0.111 Uiso 1 1 calc R
H24C H 0.4435 0.9234 0.1530 0.111 Uiso 1 1 calc R
C25 C 0.7938(4) 0.9195(3) 0.2382(3) 0.0414(8) Uani 1 1 d .
H25A H 0.8554 1.0030 0.2609 0.050 Uiso 1 1 calc R
H25B H 0.7895 0.8671 0.1540 0.050 Uiso 1 1 calc R
C26 C 0.8343(5) 0.8566(5) 0.3197(5) 0.0729(15) Uani 1 1 d .
H26A H 0.9146 0.8408 0.3102 0.109 Uiso 1 1 calc R
H26B H 0.7711 0.7759 0.2994 0.109 Uiso 1 1 calc R
H26C H 0.8442 0.9114 0.4034 0.109 Uiso 1 1 calc R

loop_
_atom_site_aniso_label
_atom_site_aniso_U_11
_atom_site_aniso_U_22
_atom_site_aniso_U_33
_atom_site_aniso_U_23
_atom_site_aniso_U_13
_atom_site_aniso_U_12
Ir 0.01606(5) 0.01694(5) 0.01399(5) 0.00682(4) 0.00390(3) 0.00407(4)
Cl 0.0212(3) 0.0207(3) 0.0191(3) 0.0063(2) 0.0052(2) 0.0074(2)
O1 0.0219(9) 0.0199(9) 0.0173(9) 0.0096(8) 0.0043(7) 0.0038(8)
N1 0.0212(11) 0.0199(11) 0.0157(11) 0.0056(9) 0.0035(9) 0.0051(9)
N2 0.0205(11) 0.0224(12) 0.0142(10) 0.0069(9) 0.0035(8) 0.0058(9)
N3 0.0201(11) 0.0176(11) 0.0154(10) 0.0048(9) 0.0044(8) 0.0037(9)
N4 0.0216(11) 0.0168(11) 0.0162(10) 0.0051(9) 0.0042(9) 0.0035(9)
N5 0.0194(11) 0.0174(11) 0.0161(10) 0.0081(9) 0.0047(8) 0.0038(9)
N6 0.0218(11) 0.0208(11) 0.0157(10) 0.0077(9) 0.0063(9) 0.0065(9)
B 0.0223(14) 0.0222(15) 0.0163(14) 0.0075(12) 0.0074(11) 0.0063(12)
C1 0.0182(12) 0.0262(14) 0.0212(13) 0.0129(11) 0.0065(10) 0.0074(11)
C2 0.0191(13) 0.0352(16) 0.0191(13) 0.0138(12) 0.0049(10) 0.0107(12)
C3 0.0159(12) 0.0314(15) 0.0177(13) 0.0094(11) 0.0056(10) 0.0064(11)
C4 0.0314(16) 0.0280(15) 0.0237(14) 0.0131(12) 0.0057(12) 0.0123(13)
C5 0.0227(14) 0.0347(17) 0.0198(14) 0.0065(12) 0.0031(11) 0.0044(12)
C6 0.0207(13) 0.0218(13) 0.0180(12) 0.0087(11) 0.0062(10) 0.0058(11)
C7 0.0227(13) 0.0248(14) 0.0238(14) 0.0128(12) 0.0088(11) 0.0067(11)
C8 0.0174(12) 0.0191(13) 0.0207(13) 0.0089(11) 0.0031(10) 0.0046(10)
C9 0.0291(15) 0.0277(15) 0.0220(14) 0.0095(12) 0.0130(12) 0.0055(12)
C10 0.0272(15) 0.0213(14) 0.0259(15) 0.0073(12) 0.0026(12) 0.0030(12)
C11 0.0201(13) 0.0224(14) 0.0252(14) 0.0138(11) 0.0091(11) 0.0064(11)
C12 0.0238(14) 0.0285(15) 0.0308(15) 0.0157(13) 0.0152(12) 0.0136(12)
C13 0.0292(14) 0.0231(14) 0.0209(13) 0.0103(11) 0.0120(11) 0.0108(12)
C14 0.0179(13) 0.0310(16) 0.0327(16) 0.0122(13) 0.0068(11) 0.0086(12)
C15 0.0390(17) 0.0321(17) 0.0265(15) 0.0062(13) 0.0150(13) 0.0146(14)
C16 0.0208(13) 0.0184(13) 0.0231(13) 0.0090(11) 0.0055(11) 0.0050(10)
C17 0.0181(12) 0.0194(13) 0.0205(13) 0.0085(11) 0.0024(10) 0.0040(10)
C18 0.0176(12) 0.0170(12) 0.0165(12) 0.0055(10) 0.0051(10) 0.0052(10)
C19 0.0233(13) 0.0206(13) 0.0215(13) 0.0108(11) 0.0054(11) 0.0049(11)
C20 0.0306(15) 0.0284(15) 0.0235(14) 0.0161(12) 0.0039(12) 0.0083(12)
C21 0.0317(16) 0.0311(17) 0.0203(14) 0.0106(13) -0.0020(12) 0.0080(13)
C22 0.0234(14) 0.0211(14) 0.0253(14) 0.0086(12) 0.0014(11) 0.0028(11)
O2 0.0607(17) 0.0496(16) 0.0641(17) 0.0370(14) 0.0373(14) 0.0261(14)
C23 0.070(3) 0.056(3) 0.051(2) 0.032(2) 0.022(2) 0.023(2)
C24 0.076(3) 0.073(3) 0.108(4) 0.058(3) 0.038(3) 0.040(3)
C25 0.056(2) 0.0370(19) 0.0388(19) 0.0167(16) 0.0258(17) 0.0132(17)
C26 0.088(4) 0.097(4) 0.085(4) 0.063(3) 0.055(3) 0.058(3)

loop_
_atom_type_symbol
_atom_type_description
_atom_type_scat_dispersion_real
_atom_type_scat_dispersion_imag
_atom_type_scat_source
C C 0.0033 0.0016 'International Tables Vol C Tables 4.2.6.8 and 6.1.1.4'
H H 0.0000 0.0000 'International Tables Vol C Tables 4.2.6.8 and 6.1.1.4'
B B 0.0013 0.0007 'International Tables Vol C Tables 4.2.6.8 and 6.1.1.4'
N N 0.0061 0.0033 'International Tables Vol C Tables 4.2.6.8 and 6.1.1.4'
O O 0.0106 0.0060 'International Tables Vol C Tables 4.2.6.8 and 6.1.1.4'
Cl Cl 0.1484 0.1585 'International Tables Vol C Tables 4.2.6.8 and 6.1.1.4'
Ir Ir -1.4442 7.9887 'International Tables Vol C Tables 4.2.6.8 and 6.1.1.4'

loop_
_geom_angle_atom_site_label_1
_geom_angle_atom_site_label_2
_geom_angle_atom_site_label_3
_geom_angle
C18 Ir N3 97.95(10)
C18 Ir N5 93.42(9)
N3 Ir N5 88.35(9)
C18 Ir O1 80.80(9)
N3 Ir O1 177.81(8)
N5 Ir O1 93.51(8)
C18 Ir N1 173.64(9)
N3 Ir N1 88.40(8)
N5 Ir N1 86.56(8)
O1 Ir N1 92.85(8)
C18 Ir Cl 89.45(7)
N3 Ir Cl 92.48(6)
N5 Ir Cl 176.87(6)
O1 Ir Cl 85.72(5)
N1 Ir Cl 90.45(6)
C16 O1 Ir 111.95(17)
C1 N1 N2 107.1(2)
C1 N1 Ir 135.83(19)
N2 N1 Ir 116.83(16)
C3 N2 N1 110.1(2)
C3 N2 B 131.1(2)
N1 N2 B 118.4(2)
C6 N3 N4 107.3(2)
C6 N3 Ir 134.79(18)
N4 N3 Ir 117.86(16)
C8 N4 N3 109.5(2)
C8 N4 B 130.3(2)
N3 N4 B 119.9(2)
C11 N5 N6 107.4(2)
C11 N5 Ir 135.93(19)
N6 N5 Ir 116.46(15)
C13 N6 N5 109.2(2)
C13 N6 B 130.1(2)
N5 N6 B 120.6(2)
N2 B N6 108.8(2)
N2 B N4 108.8(2)
N6 B N4 108.0(2)
N2 B H0B 110.4
N6 B H0B 110.4
N4 B H0B 110.4
N1 C1 C2 109.1(2)
N1 C1 C4 122.5(2)
C2 C1 C4 128.4(2)
C3 C2 C1 106.8(2)
C3 C2 H2 126.6
C1 C2 H2 126.6
N2 C3 C2 106.9(2)
N2 C3 C5 123.3(3)
C2 C3 C5 129.8(3)
C1 C4 H4A 109.5
C1 C4 H4B 109.5
H4A C4 H4B 109.5
C1 C4 H4C 109.5
H4A C4 H4C 109.5
H4B C4 H4C 109.5
C3 C5 H5A 109.5
C3 C5 H5B 109.5
H5A C5 H5B 109.5
C3 C5 H5C 109.5
H5A C5 H5C 109.5
H5B C5 H5C 109.5
N3 C6 C7 108.6(2)
N3 C6 C9 124.5(2)
C7 C6 C9 126.9(2)
C8 C7 C6 106.8(2)
C8 C7 H7 126.6
C6 C7 H7 126.6
N4 C8 C7 107.8(2)
N4 C8 C10 122.6(2)
C7 C8 C10 129.6(3)
C6 C9 H9A 109.5
C6 C9 H9B 109.5
H9A C9 H9B 109.5
C6 C9 H9C 109.5
H9A C9 H9C 109.5
H9B C9 H9C 109.5
C8 C10 H10A 109.5
C8 C10 H10B 109.5
H10A C10 H10B 109.5
C8 C10 H10C 109.5
H10A C10 H10C 109.5
H10B C10 H10C 109.5
N5 C11 C12 108.9(2)
N5 C11 C14 124.9(2)
C12 C11 C14 126.2(2)
C13 C12 C11 106.8(2)
C13 C12 H12 126.6
C11 C12 H12 126.6
N6 C13 C12 107.7(2)
N6 C13 C15 123.3(3)
C12 C13 C15 129.0(3)
C11 C14 H14A 109.5
C11 C14 H14B 109.5
H14A C14 H14B 109.5
C11 C14 H14C 109.5
H14A C14 H14C 109.5
H14B C14 H14C 109.5
C13 C15 H15A 109.5
C13 C15 H15B 109.5
H15A C15 H15B 109.5
C13 C15 H15C 109.5
H15A C15 H15C 109.5
H15B C15 H15C 109.5
O1 C16 C17 120.2(2)
O1 C16 H16 119.9
C17 C16 H16 119.9
C22 C17 C18 123.6(2)
C22 C17 C16 121.8(2)
C18 C17 C16 114.0(2)
C19 C18 C17 115.8(2)
C19 C18 Ir 132.6(2)
C17 C18 Ir 111.49(18)
C18 C19 C20 121.2(3)
C18 C19 H19 119.4
C20 C19 H19 119.4
C21 C20 C19 121.4(3)
C21 C20 H20 119.3
C19 C20 H20 119.3
C22 C21 C20 119.6(3)
C22 C21 H21 120.2
C20 C21 H21 120.2
C21 C22 C17 118.3(3)
C21 C22 H22 120.8
C17 C22 H22 120.8
C23 O2 C25 112.7(3)
O2 C23 C24 109.9(3)
O2 C23 H23A 109.7
C24 C23 H23A 109.7
O2 C23 H23B 109.7
C24 C23 H23B 109.7
H23A C23 H23B 108.2
C23 C24 H24A 109.5
C23 C24 H24B 109.5
H24A C24 H24B 109.5
C23 C24 H24C 109.5
H24A C24 H24C 109.5
H24B C24 H24C 109.5
O2 C25 C26 109.5(3)
O2 C25 H25A 109.8
C26 C25 H25A 109.8
O2 C25 H25B 109.8
C26 C25 H25B 109.8
H25A C25 H25B 108.2
C25 C26 H26A 109.5
C25 C26 H26B 109.5
H26A C26 H26B 109.5
C25 C26 H26C 109.5
H26A C26 H26C 109.5
H26B C26 H26C 109.5

loop_
_geom_bond_atom_site_label_1
_geom_bond_atom_site_label_2
_geom_bond_distance
Ir C18 1.999(3)
Ir N3 2.032(2)
Ir N5 2.064(2)
Ir O1 2.0776(18)
Ir N1 2.154(2)
Ir Cl 2.3565(7)
O1 C16 1.249(3)
N1 C1 1.337(3)
N1 N2 1.362(3)
N2 C3 1.354(3)
N2 B 1.536(4)
N3 C6 1.348(3)
N3 N4 1.375(3)
N4 C8 1.348(3)
N4 B 1.539(4)
N5 C11 1.337(3)
N5 N6 1.376(3)
N6 C13 1.346(3)
N6 B 1.538(4)
B H0B 1.0000
C1 C2 1.393(4)
C1 C4 1.494(4)
C2 C3 1.376(4)
C2 H2 0.9500
C3 C5 1.484(4)
C4 H4A 0.9800
C4 H4B 0.9800
C4 H4C 0.9800
C5 H5A 0.9800
C5 H5B 0.9800
C5 H5C 0.9800
C6 C7 1.396(4)
C6 C9 1.492(4)
C7 C8 1.378(4)
C7 H7 0.9500
C8 C10 1.497(4)
C9 H9A 0.9800
C9 H9B 0.9800
C9 H9C 0.9800
C10 H10A 0.9800
C10 H10B 0.9800
C10 H10C 0.9800
C11 C12 1.389(4)
C11 C14 1.496(4)
C12 C13 1.376(4)
C12 H12 0.9500
C13 C15 1.488(4)
C14 H14A 0.9800
C14 H14B 0.9800
C14 H14C 0.9800
C15 H15A 0.9800
C15 H15B 0.9800
C15 H15C 0.9800
C16 C17 1.429(4)
C16 H16 0.9500
C17 C22 1.398(4)
C17 C18 1.418(4)
C18 C19 1.392(4)
C19 C20 1.393(4)
C19 H19 0.9500
C20 C21 1.388(4)
C20 H20 0.9500
C21 C22 1.383(4)
C21 H21 0.9500
C22 H22 0.9500
O2 C23 1.403(4)
O2 C25 1.418(4)
C23 C24 1.489(6)
C23 H23A 0.9900
C23 H23B 0.9900
C24 H24A 0.9800
C24 H24B 0.9800
C24 H24C 0.9800
C25 C26 1.480(5)
C25 H25A 0.9900
C25 H25B 0.9900
C26 H26A 0.9800
C26 H26B 0.9800
C26 H26C 0.9800

loop_
_geom_torsion_atom_site_label_1
_geom_torsion_atom_site_label_2
_geom_torsion_atom_site_label_3
_geom_torsion_atom_site_label_4
_geom_torsion
C18 Ir O1 C16 11.20(18)
N5 Ir O1 C16 104.09(18)
N1 Ir O1 C16 -169.18(18)
Cl Ir O1 C16 -78.95(17)
N3 Ir N1 C1 -136.6(3)
N5 Ir N1 C1 135.0(3)
O1 Ir N1 C1 41.6(3)
Cl Ir N1 C1 -44.1(2)
N3 Ir N1 N2 37.01(18)
N5 Ir N1 N2 -51.44(18)
O1 Ir N1 N2 -144.79(17)
Cl Ir N1 N2 129.48(17)
C1 N1 N2 C3 0.4(3)
Ir N1 N2 C3 -174.91(16)
C1 N1 N2 B -173.4(2)
Ir N1 N2 B 11.2(3)
C18 Ir N3 C6 -45.2(3)
N5 Ir N3 C6 -138.4(3)
N1 Ir N3 C6 135.0(3)
Cl Ir N3 C6 44.6(2)
C18 Ir N3 N4 133.96(18)
N5 Ir N3 N4 40.74(18)
N1 Ir N3 N4 -45.86(18)
Cl Ir N3 N4 -136.24(17)
C6 N3 N4 C8 0.8(3)
Ir N3 N4 C8 -178.54(17)
C6 N3 N4 B -173.8(2)
Ir N3 N4 B 6.8(3)
C18 Ir N5 C11 39.1(3)
N3 Ir N5 C11 137.0(3)
O1 Ir N5 C11 -41.8(3)
N1 Ir N5 C11 -134.5(3)
C18 Ir N5 N6 -146.48(17)
N3 Ir N5 N6 -48.61(17)
O1 Ir N5 N6 132.54(16)
N1 Ir N5 N6 39.89(17)
C11 N5 N6 C13 0.9(3)
Ir N5 N6 C13 -174.98(17)
C11 N5 N6 B -175.7(2)
Ir N5 N6 B 8.4(3)
C3 N2 B N6 -120.6(3)
N1 N2 B N6 51.7(3)
C3 N2 B N4 121.9(3)
N1 N2 B N4 -65.7(3)
C13 N6 B N2 118.2(3)
N5 N6 B N2 -66.1(3)
C13 N6 B N4 -123.9(3)
N5 N6 B N4 51.9(3)
C8 N4 B N2 -117.1(3)
N3 N4 B N2 56.3(3)
C8 N4 B N6 125.0(3)
N3 N4 B N6 -61.6(3)
N2 N1 C1 C2 -0.2(3)
Ir N1 C1 C2 173.81(19)
N2 N1 C1 C4 180.0(2)
Ir N1 C1 C4 -6.0(4)
N1 C1 C2 C3 -0.1(3)
C4 C1 C2 C3 179.7(3)
N1 N2 C3 C2 -0.5(3)
B N2 C3 C2 172.4(2)
N1 N2 C3 C5 179.5(2)
B N2 C3 C5 -7.7(4)
C1 C2 C3 N2 0.3(3)
C1 C2 C3 C5 -179.6(3)
N4 N3 C6 C7 -0.8(3)
Ir N3 C6 C7 178.42(19)
N4 N3 C6 C9 177.2(2)
Ir N3 C6 C9 -3.5(4)
N3 C6 C7 C8 0.5(3)
C9 C6 C7 C8 -177.5(3)
N3 N4 C8 C7 -0.5(3)
B N4 C8 C7 173.4(2)
N3 N4 C8 C10 -178.8(2)
B N4 C8 C10 -4.8(4)
C6 C7 C8 N4 0.0(3)
C6 C7 C8 C10 178.1(3)
N6 N5 C11 C12 -1.0(3)
Ir N5 C11 C12 173.72(19)
N6 N5 C11 C14 178.1(2)
Ir N5 C11 C14 -7.2(4)
N5 C11 C12 C13 0.7(3)
C14 C11 C12 C13 -178.4(3)
N5 N6 C13 C12 -0.5(3)
B N6 C13 C12 175.7(2)
N5 N6 C13 C15 179.7(2)
B N6 C13 C15 -4.2(4)
C11 C12 C13 N6 -0.1(3)
C11 C12 C13 C15 179.7(3)
Ir O1 C16 C17 -10.1(3)
O1 C16 C17 C22 -169.4(3)
O1 C16 C17 C18 1.5(4)
C22 C17 C18 C19 2.1(4)
C16 C17 C18 C19 -168.6(2)
C22 C17 C18 Ir 178.9(2)
C16 C17 C18 Ir 8.2(3)
N3 Ir C18 C19 -15.8(3)
N5 Ir C18 C19 73.0(3)
O1 Ir C18 C19 166.0(3)
Cl Ir C18 C19 -108.2(3)
N3 Ir C18 C17 168.10(18)
N5 Ir C18 C17 -103.08(19)
O1 Ir C18 C17 -10.07(18)
Cl Ir C18 C17 75.68(18)
C17 C18 C19 C20 -0.9(4)
Ir C18 C19 C20 -176.9(2)
C18 C19 C20 C21 -0.6(4)
C19 C20 C21 C22 1.0(5)
C20 C21 C22 C17 0.2(4)
C18 C17 C22 C21 -1.8(4)
C16 C17 C22 C21 168.3(3)
C25 O2 C23 C24 179.3(4)
C23 O2 C25 C26 180.0(4)
